data_1521689
loop_
_publ_author_name
'Olafsen, A.'
'Fjellvag, H.'
'Hauback, B.C.'

_publ_section_title
;
 Crystal structure and properties of Nd4 Co3 O10+d and Nd4 Ni3 O10-d
;
_journal_name_full 'Journal of Solid State Chemistry'
_journal_page_first 46
_journal_page_last 55
_journal_volume 151
_journal_year 2000
_chemical_formula_sum 'Nd4 Ni3 O10'
_space_group_IT_number 14
_symmetry_space_group_name_Hall '-P 2yab'
_symmetry_space_group_name_H-M 'P 1 21/a 1'
_cell_angle_alpha 90
_cell_angle_beta 90.312
_cell_angle_gamma 90
_cell_formula_units_Z 4
_cell_length_a 5.3675
_cell_length_b 5.4548
_cell_length_c 27.433
_cell_volume 803.189
_citation_journal_id_ASTM JSSCBI
_cod_data_source_file Olafsen_JSSCBI_2000_1883.cif
_cod_data_source_block Nd4Ni3O10
_cod_original_sg_symbol_Hall '-P 2ybc (z,y,-x)'
_cod_database_code 1521689

loop_
_symmetry_equiv_pos_as_xyz
x,y,z
-x+1/2,y+1/2,-z
-x,-y,-z
x-1/2,-y-1/2,z

loop_
_atom_site_label
_atom_site_type_symbol
_atom_site_fract_x
_atom_site_fract_y
_atom_site_fract_z
_atom_site_occupancy
_atom_site_U_iso_or_equiv
Nd1 Nd+3 -0.016 0.018 0.3006 1 0.0
O5 O-2 0.241 0.242 0.1492 1 0.0
Ni3 Ni+2 -0.014 0.005 0.1404 1 0.0
O4 O-2 0.509 0.074 0.5694 1 0.0
O7 O-2 -0.031 -0.051 0.2167 1 0.0
O10 O-2 0.268 0.26 0.3657 1 0.0
O1 O-2 0.297 0.3 0.4913 1 0.0
Nd4 Nd+3 0.514 -0.001 0.9316 1 0.0
Nd3 Nd+3 0.04 0.011 0.4313 1 0.0
Nd2 Nd+3 0.508 0.009 0.8001 1 0.0
Ni1 Ni+2 0 0.5 0.5 1 0.0
O9 O-2 0.753 0.249 0.8715 1 0.0
Ni2 Ni+2 0 0 0 1 0.0
O8 O-2 0.525 -0.061 0.7166 1 0.0
O6 O-2 0.758 0.239 0.6516 1 0.0
O2 O-2 0.267 0.231 0.9891 1 0.0
Ni4 Ni+2 0.501 0.003 0.6402 1 0.0
O3 O-2 -0.003 0.076 0.069 1 0.0
